data_1537250
loop_
_publ_author_name
'Lapkin, V.V.'
'Surazhskaya, M.D.'
'Larina, T.B.'
'Koz'min, P.A.'

_publ_section_title
;
 Crystal structure of the seven nuclei complex of platinum(II,IV)
 octahydrate K8 ((O2 N)6 Pt(II)3 (mue3-O)3 Pt(IV) (mue3-O)3 Pt(II)3 (N
 O2)6) .8(H2 O) and specific structural features of mixed valency platinum
 oxonitratocomplexes
;
_journal_name_full 'Zhurnal Neorganicheskoi Khimii'
_journal_page_first 240
_journal_page_last 247
_journal_volume 38
_journal_year 1993
_chemical_formula_sum 'H16 K8 N12 O38 Pt7'
_chemical_name_systematic 'K8 Pt7 O6 (N O2)12 (H2 O)8'
_space_group_IT_number 11
_symmetry_space_group_name_Hall '-P 2yb'
_symmetry_space_group_name_H-M 'P 1 21/m 1'
_cell_angle_alpha 90
_cell_angle_beta 108.07
_cell_angle_gamma 90
_cell_formula_units_Z 2
_cell_length_a 10.291
_cell_length_b 17.592
_cell_length_c 12.667
_cell_volume 2180.119
_citation_journal_id_ASTM ZNOKAQ
_cod_data_source_file Lapkin_ZNOKAQ_1993_1446.cif
_cod_data_source_block H16K8N12O38Pt7
_cod_database_code 1537250

loop_
_symmetry_equiv_pos_as_xyz
x,y,z
-x,y+1/2,-z
-x,-y,-z
x,-y-1/2,z

loop_
_atom_site_label
_atom_site_type_symbol
_atom_site_fract_x
_atom_site_fract_y
_atom_site_fract_z
_atom_site_occupancy
_atom_site_U_iso_or_equiv
O11 O-2 0.625 0.349 0.953 0.5 0.0
O4 O-2 0.131 0.25 0.0668 1 0.0
O30 O-2 0.905 0.549 0.803 1 0.0
Pt4 Pt+2 0.4445 0.1608 0.4059 1 0.0
O24 O-2 -0.104 0.124 -0.062 0.5 0.0
O25 O-2 -0.079 0.074 -0.039 0.5 0.0
N5 N+3 0.224 0.061 -0.077 1 0.0
Pt1 Pt+4 0.3118 0.25 0.1912 1 0.0
O6 O-2 0.03 0.316 0.51 0.5 0.0
K7 K+1 0.123 0.726 0.919 0.25 0.0
K1 K+1 0.6545 0.4492 0.7793 1 0.0
O9 O-2 0.454 0.347 0.825 0.5 0.0
O28 O-2 0.455 0.556 0.809 1 0.0
O3 O-2 0.2567 0.1743 0.2906 1 0.0
O12 O-2 0.56 0.115 -0.03 0.5 0.0
N6 N+3 -0.023 0.136 -0.094 1 0.0
O22 O-2 0.321 0.02 -0.018 0.5 0.0
O21 O-2 0.244 0.007 -0.022 0.5 0.0
K2 K+1 0.3892 0.25 0.6398 1 0.0
N2 N+3 0.51 0.3282 -0.0798 1 0.0
O20 O-2 0.17 0.031 -0.161 0.5 0.0
O15 O-2 0.726 0.134 0.467 0.5 0.0
Pt3 Pt+2 0.4409 0.25 0.0007 1 0.0
O13 O-2 0.668 0.5196 0.571 1 0.0
O2 O-2 0.489 0.25 0.32 1 0.0
O7 O-2 -0.026 0.368 0.372 0.5 0.0
O23 O-2 -0.069 0.145 -0.207 0.5 0.0
O16 O-2 0.741 0.164 0.496 0.5 0.0
N3 N+3 0.388 0.0753 0.481 1 0.0
K6 K+1 0.21 0.6029 0.818 0.25 0.0
Pt5 Pt+2 0.1709 0.1541 -0.0107 1 0.0
O10 O-2 0.538 0.314 0.834 0.5 0.0
K5 K+1 0.187 0.643 0.859 0.25 0.0
O19 O-2 0.203 0.063 -0.18 1 0.0
O8 O-2 0.076 0.393 0.414 0.5 0.0
O29 O-2 0.729 0.25 0.267 1 0.0
O14 O-2 0.4 0.4225 0.583 1 0.0
O18 O-2 0.636 0.175 0.619 0.5 0.0
O26 O-2 -0.097 0.168 -0.157 0.5 0.0
O17 O-2 0.658 0.154 0.607 0.5 0.0
O27 O-2 0.1953 0.5068 0.6217 1 0.0
Pt2 Pt+2 0.1607 0.25 0.3651 1 0.0
N4 N+3 0.628 0.155 0.51 1 0.0
K8 K+1 0.9262 0.2834 0.6459 0.5 0.0
O1 O-2 0.3652 0.1759 0.0895 1 0.0
O5 O-2 0.122 0.355 0.523 0.5 0.0
K3 K+1 0.9537 0.0452 0.6281 1 0.0
K4 K+1 0.197 0.625 0.836 0.25 0.0
N1 N+3 0.077 0.3285 0.432 1 0.0
